data_2312556
loop_
_publ_author_name
'Wzgarda-Raj, Kinga'
'Olszewski, Adrian'
'Palusiak, Marcin'

_publ_section_title
;
 The pattern of bifurcated hydrogen bonds in thiourea cocrystals with
 diazine derivatives: experimental and quantum theoretical studies.
;
_journal_coeditor_code DG3054
_journal_issue 8
_journal_name_full 'Acta crystallographica. Section C, Structural chemistry'
_journal_paper_doi 10.1107/S2053229624006259
_journal_volume 80
_journal_year 2024
_chemical_formula_iupac '3.5C12 H8 N2, 3C H4 N2 S'
_chemical_formula_moiety '3.5(C12 H8 N2), 3(C H4 N2 S)'
_chemical_formula_sum 'C45 H40 N13 S3'
_chemical_formula_weight 859.08
_chemical_name_systematic
;
Thiourea--phenazine (6/7)
;
_space_group_crystal_system monoclinic
_space_group_IT_number 14
_space_group_name_Hall '-P 2ybc'
_space_group_name_H-M_alt 'P 1 21/c 1'
_atom_sites_solution_hydrogens geom
_audit_creation_method SHELXL-2018/3
_cell_angle_alpha 90
_cell_angle_beta 92.484(3)
_cell_angle_gamma 90
_cell_formula_units_Z 4
_cell_length_a 25.5771(9)
_cell_length_b 11.7896(4)
_cell_length_c 13.6126(5)
_cell_measurement_reflns_used 24615
_cell_measurement_temperature 100(2)
_cell_measurement_theta_max 76.6360
_cell_measurement_theta_min 4.9410
_cell_volume 4100.9(3)
_computing_cell_refinement
;
CrysAlis PRO (Rigaku OD, 2021)
;
_computing_data_collection
;
CrysAlis PRO (Rigaku OD, 2021)
;
_computing_data_reduction
;
CrysAlis PRO (Rigaku OD, 2021)
;
_computing_molecular_graphics
;
OLEX2 (Dolomanov <i>et al.</i>, 2009)
;
_computing_publication_material
;
OLEX2 (Dolomanov <i>et al.</i>, 2009)
;
_computing_structure_refinement
;
SHELXL2018 (Sheldrick, 2015<i>b</i>)
;
_computing_structure_solution
;
SHELXT2018 (Sheldrick, 2015<i>a</i>)
;
_diffrn_ambient_temperature 100(2)
_diffrn_detector_area_resol_mean 10.0000
_diffrn_measured_fraction_theta_full 1.000
_diffrn_measured_fraction_theta_max 1.000
_diffrn_measurement_device_type 'Rigaku XtaLAB Synergy Dualflex diffractometer with a HyPix detector'
_diffrn_measurement_method '\w scans'
_diffrn_radiation_type CuK\a
_diffrn_radiation_wavelength 1.54184
_diffrn_reflns_av_R_equivalents 0.0639
_diffrn_reflns_av_unetI/netI 0.0330
_diffrn_reflns_limit_h_max 30
_diffrn_reflns_limit_h_min -30
_diffrn_reflns_limit_k_max 13
_diffrn_reflns_limit_k_min -14
_diffrn_reflns_limit_l_max 16
_diffrn_reflns_limit_l_min -16
_diffrn_reflns_number 44649
_diffrn_reflns_theta_full 67.484
_diffrn_reflns_theta_max 67.484
_diffrn_reflns_theta_min 3.459
_diffrn_source 'micro-focus sealed X-ray tube'
_exptl_absorpt_coefficient_mu 2.071
_exptl_absorpt_correction_T_max 1.00000
_exptl_absorpt_correction_T_min 0.78389
_exptl_absorpt_correction_type multi-scan
_exptl_absorpt_process_details
;
(CrysAlis PRO; Rigaku OD, 2021)
;
_exptl_crystal_colour yellow
_exptl_crystal_density_diffrn 1.391
_exptl_crystal_description plate
_exptl_crystal_F_000 1796
_exptl_crystal_size_max 0.108
_exptl_crystal_size_mid 0.049
_exptl_crystal_size_min 0.035
_refine_diff_density_max 0.616
_refine_diff_density_min -0.743
_refine_ls_extinction_method none
_refine_ls_goodness_of_fit_ref 1.080
_refine_ls_hydrogen_treatment constr
_refine_ls_matrix_type full
_refine_ls_number_parameters 552
_refine_ls_number_reflns 7394
_refine_ls_number_restraints 0
_refine_ls_restrained_S_all 1.080
_refine_ls_R_factor_all 0.0778
_refine_ls_R_factor_gt 0.0693
_refine_ls_shift/su_max 0.001
_refine_ls_shift/su_mean 0.000
_refine_ls_structure_factor_coef Fsqd
_refine_ls_weighting_details 'w=1/[\s^2^(Fo^2^)+(0.1098P)^2^+5.4438P] where P=(Fo^2^+2Fc^2^)/3'
_refine_ls_weighting_scheme calc
_refine_ls_wR_factor_gt 0.2030
_refine_ls_wR_factor_ref 0.2114
_reflns_number_gt 6041
_reflns_number_total 7394
_reflns_threshold_expression 'I > 2\s(I)'
_cod_data_source_file dg3054sup1.cif
_cod_data_source_block structure_II
_cod_original_sg_symbol_H-M 'P 21/c'
_cod_database_code 2312556
_shelx_space_group_comment
;
The symmetry employed for this shelxl refinement is uniquely defined
by the following loop, which should always be used as a source of
symmetry information in preference to the above space-group names.
They are only intended as comments.
;

loop_
_space_group_symop_operation_xyz
'x, y, z'
'-x, y+1/2, -z+1/2'
'-x, -y, -z'
'x, -y-1/2, z-1/2'

loop_
_atom_site_type_symbol
_atom_site_label
_atom_site_fract_x
_atom_site_fract_y
_atom_site_fract_z
_atom_site_U_iso_or_equiv
_atom_site_adp_type
_atom_site_calc_flag
_atom_site_occupancy
_atom_site_disorder_assembly
_atom_site_disorder_group
S S2B 0.24612(3) -0.05018(5) 0.52009(5) 0.0237(5) Uani d 1 . .
S S2C 0.08098(3) 1.03873(6) 0.51110(6) 0.0282(5) Uani d 1 . .
S S2A 0.41517(3) 1.06217(6) 0.50998(5) 0.0267(5) Uani d 1 . .
N N18D 0.21545(9) 0.4062(2) 0.52823(16) 0.0253(7) Uani d 1 . .
N N11B 0.35270(10) 0.37164(19) 0.53888(17) 0.0267(7) Uani d 1 . .
N N3B 0.20097(10) 0.1523(2) 0.52326(18) 0.0283(7) Uani d 1 . .
H H3BA 0.201553 0.226870 0.526364 0.034 Uiso calc 1 . .
H H3BB 0.170863 0.116124 0.519552 0.034 Uiso calc 1 . .
N N18B 0.36024(9) 0.60975(19) 0.51396(18) 0.0278(7) Uani d 1 . .
N N1C 0.12492(9) 0.8350(2) 0.5241(2) 0.0312(7) Uani d 1 . .
H H1CA 0.124157 0.760336 0.524853 0.037 Uiso calc 1 . .
H H1CB 0.155029 0.870896 0.530572 0.037 Uiso calc 1 . .
N N1B 0.29006(10) 0.1535(2) 0.52989(17) 0.0291(7) Uani d 1 . .
H H1BA 0.289296 0.228068 0.532890 0.035 Uiso calc 1 . .
H H1BB 0.320252 0.117694 0.530643 0.035 Uiso calc 1 . .
N N11C 0.49565(10) 0.61799(19) 0.51613(19) 0.0303(7) Uani d 1 . .
N N3A 0.37054(10) 0.8591(2) 0.51395(19) 0.0313(7) Uani d 1 . .
H H3AA 0.371122 0.784465 0.514918 0.038 Uiso calc 1 . .
H H3AB 0.340476 0.895356 0.514405 0.038 Uiso calc 1 . .
N N11D 0.21040(10) 0.6465(2) 0.53887(19) 0.0328(7) Uani d 1 . .
N N18A 0.07174(10) 0.5813(2) 0.5145(2) 0.0375(8) Uani d 1 . .
N N1A 0.45923(11) 0.8589(2) 0.5112(2) 0.0361(8) Uani d 1 . .
H H1AA 0.458668 0.784261 0.512181 0.043 Uiso calc 1 . .
H H1AB 0.489279 0.895077 0.509752 0.043 Uiso calc 1 . .
N N3C 0.03601(9) 0.8358(2) 0.5038(2) 0.0387(8) Uani d 1 . .
H H3CA 0.036604 0.761177 0.504820 0.046 Uiso calc 1 . .
H H3CB 0.005978 0.871912 0.496471 0.046 Uiso calc 1 . .
C C19D 0.22832(11) 0.4714(2) 0.4519(2) 0.0252(7) Uani d 1 . .
N N11A 0.06938(12) 0.3410(2) 0.5153(2) 0.0478(9) Uani d 1 . .
C C24B 0.34268(11) 0.4435(3) 0.6122(2) 0.0274(8) Uani d 1 . .
C C2B 0.24533(10) 0.0947(2) 0.52417(17) 0.0225(7) Uani d 1 . .
C C12B 0.36668(11) 0.4168(2) 0.4533(2) 0.0260(7) Uani d 1 . .
C C17D 0.20021(11) 0.4600(3) 0.6090(2) 0.0274(8) Uani d 1 . .
C C12D 0.19778(11) 0.5810(3) 0.6142(2) 0.0305(8) Uani d 1 . .
C C24C 0.50913(11) 0.5771(2) 0.4284(2) 0.0299(8) Uani d 1 . .
C C19B 0.34631(11) 0.5644(2) 0.5996(2) 0.0269(8) Uani d 1 . .
C C17B 0.37018(11) 0.5379(2) 0.4402(2) 0.0260(7) Uani d 1 . .
C C13B 0.37763(12) 0.3443(2) 0.3730(2) 0.0301(8) Uani d 1 . .
H H13B 0.375492 0.264386 0.380557 0.036 Uiso calc 1 . .
C C24D 0.22593(12) 0.5929(2) 0.4577(2) 0.0288(8) Uani d 1 . .
C C12C 0.48683(11) 0.5438(2) 0.5884(2) 0.0302(8) Uani d 1 . .
C C23D 0.23915(13) 0.6587(3) 0.3754(2) 0.0364(9) Uani d 1 . .
H H23D 0.237953 0.739111 0.378452 0.044 Uiso calc 1 . .
C C20D 0.24418(12) 0.4199(2) 0.3638(2) 0.0292(8) Uani d 1 . .
H H20D 0.246349 0.339695 0.359008 0.035 Uiso calc 1 . .
C C2A 0.41484(11) 0.9167(2) 0.5118(2) 0.0270(8) Uani d 1 . .
C C22C 0.53260(12) 0.6111(2) 0.2604(2) 0.0332(8) Uani d 1 . .
H H22C 0.539328 0.662272 0.208532 0.040 Uiso calc 1 . .
C C23C 0.51960(12) 0.6524(2) 0.3497(2) 0.0330(8) Uani d 1 . .
H H23C 0.517501 0.732020 0.359592 0.040 Uiso calc 1 . .
C C16B 0.38489(12) 0.5810(2) 0.3477(2) 0.0323(8) Uani d 1 . .
H H16B 0.387921 0.660589 0.338456 0.039 Uiso calc 1 . .
C C20B 0.33449(11) 0.6362(3) 0.6798(2) 0.0348(8) Uani d 1 . .
H H20B 0.336790 0.716199 0.672956 0.042 Uiso calc 1 . .
C C14C 0.46377(12) 0.5089(3) 0.7561(2) 0.0346(8) Uani d 1 . .
H H14C 0.455014 0.536548 0.818891 0.042 Uiso calc 1 . .
C C13C 0.47277(12) 0.5830(2) 0.6826(2) 0.0322(8) Uani d 1 . .
H H13C 0.469653 0.662140 0.694095 0.039 Uiso calc 1 . .
C C23B 0.32764(12) 0.3989(3) 0.7039(2) 0.0327(8) Uani d 1 . .
H H23B 0.325258 0.319243 0.713161 0.039 Uiso calc 1 . .
C C2C 0.08030(11) 0.8938(2) 0.5132(2) 0.0294(8) Uani d 1 . .
C C17A 0.08695(13) 0.5212(3) 0.4370(3) 0.0388(9) Uani d 1 . .
C C21D 0.25623(13) 0.4861(3) 0.2864(2) 0.0351(8) Uani d 1 . .
H H21D 0.266675 0.451421 0.227406 0.042 Uiso calc 1 . .
C C15B 0.39465(13) 0.5091(3) 0.2725(2) 0.0360(8) Uani d 1 . .
H H15B 0.403878 0.538894 0.210765 0.043 Uiso calc 1 . .
C C16D 0.18586(12) 0.3955(3) 0.6919(2) 0.0357(8) Uani d 1 . .
H H16D 0.187446 0.314973 0.690205 0.043 Uiso calc 1 . .
C C14B 0.39114(13) 0.3891(3) 0.2855(2) 0.0338(8) Uani d 1 . .
H H14B 0.398323 0.339981 0.232486 0.041 Uiso calc 1 . .
C C22D 0.25350(14) 0.6063(3) 0.2921(2) 0.0383(9) Uani d 1 . .
H H22D 0.261878 0.650652 0.236714 0.046 Uiso calc 1 . .
C C22B 0.31662(12) 0.4715(3) 0.7787(2) 0.0385(9) Uani d 1 . .
H H22B 0.306617 0.441635 0.839884 0.046 Uiso calc 1 . .
C C24A 0.05443(13) 0.4013(3) 0.5922(3) 0.0438(10) Uani d 1 . .
C C16A 0.10372(13) 0.5773(3) 0.3529(3) 0.0410(10) Uani d 1 . .
H H16A 0.104840 0.657800 0.351414 0.049 Uiso calc 1 . .
C C19A 0.05542(12) 0.5232(3) 0.5919(3) 0.0388(9) Uani d 1 . .
C C12A 0.08568(13) 0.3986(3) 0.4383(3) 0.0437(10) Uani d 1 . .
C C21B 0.31990(12) 0.5903(3) 0.7662(2) 0.0389(9) Uani d 1 . .
H H21B 0.311771 0.638939 0.819003 0.047 Uiso calc 1 . .
C C20A 0.03904(13) 0.5821(3) 0.6757(3) 0.0427(10) Uani d 1 . .
H H20A 0.039496 0.662648 0.676782 0.051 Uiso calc 1 . .
C C13D 0.18056(12) 0.6340(3) 0.7014(3) 0.0430(10) Uani d 1 . .
H H13D 0.178581 0.714321 0.705275 0.052 Uiso calc 1 . .
C C14D 0.16713(13) 0.5698(4) 0.7782(3) 0.0473(11) Uani d 1 . .
H H14D 0.155721 0.605540 0.836033 0.057 Uiso calc 1 . .
C C15D 0.16974(12) 0.4499(4) 0.7741(2) 0.0436(10) Uani d 1 . .
H H15D 0.160141 0.406560 0.829288 0.052 Uiso calc 1 . .
C C15A 0.11816(15) 0.5174(3) 0.2748(3) 0.0475(10) Uani d 1 . .
H H15A 0.129454 0.555988 0.218225 0.057 Uiso calc 1 . .
C C13A 0.10138(15) 0.3393(3) 0.3551(3) 0.0523(12) Uani d 1 . .
H H13A 0.101136 0.258673 0.354983 0.063 Uiso calc 1 . .
C C23A 0.03668(15) 0.3439(3) 0.6758(3) 0.0530(12) Uani d 1 . .
H H23A 0.035248 0.263386 0.676599 0.064 Uiso calc 1 . .
C C21A 0.02285(14) 0.5243(3) 0.7538(3) 0.0495(11) Uani d 1 . .
H H21A 0.011902 0.564558 0.809824 0.059 Uiso calc 1 . .
C C22A 0.02190(15) 0.4032(3) 0.7538(3) 0.0557(12) Uani d 1 . .
H H22A 0.010590 0.364060 0.810031 0.067 Uiso calc 1 . .
C C14A 0.11673(16) 0.3957(3) 0.2757(3) 0.0551(12) Uani d 1 . .
H H14A 0.126749 0.354604 0.219446 0.066 Uiso calc 1 . .

loop_
_atom_site_aniso_label
_atom_site_aniso_U_11
_atom_site_aniso_U_22
_atom_site_aniso_U_33
_atom_site_aniso_U_12
_atom_site_aniso_U_13
_atom_site_aniso_U_23
S2B 0.0283(6) 0.0166(5) 0.0264(6) -0.0069(2) 0.0049(3) -0.0030(2)
S2C 0.0206(6) 0.0124(5) 0.0520(6) 0.0010(2) 0.0074(3) 0.0048(3)
S2A 0.0339(6) 0.0111(5) 0.0345(6) 0.0038(3) -0.0060(3) -0.0025(3)
N18D 0.0302(13) 0.0206(12) 0.0247(12) 0.0084(10) -0.0037(9) -0.0014(9)
N11B 0.0371(14) 0.0186(12) 0.0246(12) -0.0089(10) 0.0053(10) -0.0030(9)
N3B 0.0332(14) 0.0169(12) 0.0357(13) -0.0077(10) 0.0109(10) -0.0066(10)
N18B 0.0294(13) 0.0174(12) 0.0378(14) -0.0057(10) 0.0137(10) -0.0066(10)
N1C 0.0224(12) 0.0143(12) 0.0574(17) 0.0027(9) 0.0088(11) 0.0051(11)
N1B 0.0363(14) 0.0171(12) 0.0337(13) -0.0093(10) 0.0000(10) -0.0004(10)
N11C 0.0316(13) 0.0127(12) 0.0481(16) 0.0029(9) 0.0195(11) 0.0031(10)
N3A 0.0360(14) 0.0113(11) 0.0458(15) 0.0040(10) -0.0078(11) -0.0052(10)
N11D 0.0331(14) 0.0250(13) 0.0389(15) 0.0132(10) -0.0153(11) -0.0089(11)
N18A 0.0355(15) 0.0140(13) 0.0607(18) -0.0037(10) -0.0241(13) 0.0046(12)
N1A 0.0380(15) 0.0118(12) 0.0574(17) 0.0038(10) -0.0100(12) -0.0045(11)
N3C 0.0207(13) 0.0124(12) 0.084(2) 0.0014(9) 0.0089(12) 0.0078(12)
C19D 0.0296(15) 0.0196(14) 0.0257(14) 0.0077(11) -0.0082(11) 0.0003(11)
N11A 0.0536(18) 0.0138(13) 0.072(2) -0.0077(12) -0.0381(16) 0.0093(14)
C24B 0.0268(15) 0.0285(16) 0.0272(15) -0.0103(12) 0.0042(11) -0.0036(11)
C2B 0.0315(15) 0.0217(14) 0.0149(12) -0.0065(11) 0.0065(10) -0.0045(10)
C12B 0.0321(15) 0.0172(14) 0.0295(15) -0.0052(11) 0.0095(11) -0.0013(11)
C17D 0.0242(15) 0.0319(16) 0.0254(15) 0.0084(11) -0.0064(11) -0.0038(11)
C12D 0.0260(15) 0.0318(16) 0.0324(16) 0.0137(12) -0.0142(12) -0.0126(13)
C24C 0.0258(15) 0.0155(14) 0.0500(18) 0.0031(11) 0.0190(13) 0.0017(12)
C19B 0.0234(14) 0.0231(15) 0.0350(16) -0.0084(11) 0.0106(11) -0.0088(12)
C17B 0.0268(15) 0.0167(14) 0.0354(16) -0.0036(11) 0.0128(12) -0.0034(11)
C13B 0.0450(18) 0.0161(14) 0.0297(15) 0.0010(12) 0.0072(12) -0.0025(11)
C24D 0.0344(16) 0.0211(15) 0.0296(15) 0.0084(12) -0.0155(12) -0.0043(11)
C12C 0.0271(15) 0.0148(14) 0.0500(19) 0.0015(11) 0.0182(13) 0.0041(12)
C23D 0.0502(19) 0.0184(15) 0.0387(17) 0.0039(13) -0.0208(14) 0.0022(12)
C20D 0.0409(17) 0.0211(15) 0.0254(15) 0.0055(12) -0.0030(12) -0.0015(11)
C2A 0.0366(17) 0.0121(13) 0.0313(15) 0.0038(11) -0.0083(12) -0.0054(11)
C22C 0.0303(15) 0.0209(15) 0.0503(19) 0.0043(12) 0.0222(13) 0.0116(13)
C23C 0.0321(16) 0.0156(14) 0.0528(19) 0.0019(11) 0.0195(14) 0.0065(13)
C16B 0.0393(17) 0.0166(14) 0.0427(18) -0.0011(12) 0.0202(13) 0.0046(12)
C20B 0.0264(15) 0.0360(18) 0.0429(18) -0.0087(13) 0.0122(13) -0.0188(14)
C14C 0.0311(16) 0.0274(16) 0.0469(19) 0.0012(13) 0.0197(13) 0.0015(13)
C13C 0.0329(16) 0.0159(14) 0.0496(19) 0.0033(12) 0.0210(13) -0.0001(13)
C23B 0.0329(16) 0.0397(18) 0.0256(15) -0.0151(13) 0.0026(12) -0.0003(13)
C2C 0.0240(15) 0.0175(15) 0.0476(18) 0.0038(11) 0.0130(12) 0.0046(12)
C17A 0.0361(17) 0.0145(15) 0.063(2) -0.0027(12) -0.0283(16) 0.0033(14)
C21D 0.0503(19) 0.0302(17) 0.0242(15) 0.0017(14) -0.0050(13) -0.0027(12)
C15B 0.0470(19) 0.0269(17) 0.0356(17) 0.0054(14) 0.0203(14) 0.0075(13)
C16D 0.0340(16) 0.0452(19) 0.0274(15) 0.0039(14) -0.0028(12) -0.0021(13)
C14B 0.0483(19) 0.0233(16) 0.0310(16) 0.0061(13) 0.0143(13) -0.0036(12)
C22D 0.057(2) 0.0272(17) 0.0291(16) -0.0065(15) -0.0133(14) 0.0071(13)
C22B 0.0228(15) 0.073(3) 0.0199(14) -0.0134(15) 0.0061(11) -0.0030(14)
C24A 0.0428(19) 0.0138(15) 0.071(2) -0.0072(13) -0.0358(17) 0.0087(15)
C16A 0.0423(19) 0.0188(15) 0.059(2) -0.0043(13) -0.0295(16) 0.0040(15)
C19A 0.0325(17) 0.0182(16) 0.063(2) -0.0049(12) -0.0257(15) 0.0106(15)
C12A 0.045(2) 0.0125(15) 0.070(2) -0.0046(13) -0.0377(17) 0.0026(15)
C21B 0.0273(15) 0.057(2) 0.0324(17) -0.0051(15) 0.0080(12) -0.0206(15)
C20A 0.0370(18) 0.0203(16) 0.068(2) -0.0013(13) -0.0253(16) 0.0089(16)
C13D 0.0336(17) 0.048(2) 0.046(2) 0.0197(15) -0.0157(14) -0.0261(17)
C14D 0.0288(17) 0.076(3) 0.0368(19) 0.0151(17) -0.0074(13) -0.0289(19)
C15D 0.0243(16) 0.074(3) 0.0320(17) 0.0060(16) -0.0008(12) -0.0107(16)
C15A 0.050(2) 0.0285(18) 0.061(2) -0.0037(15) -0.0310(18) 0.0035(16)
C13A 0.061(2) 0.0180(16) 0.074(3) -0.0002(15) -0.043(2) -0.0001(17)
C23A 0.051(2) 0.0219(17) 0.082(3) -0.0156(15) -0.042(2) 0.0182(18)
C21A 0.0358(18) 0.039(2) 0.071(3) -0.0039(15) -0.0269(17) 0.0134(18)
C22A 0.053(2) 0.033(2) 0.078(3) -0.0167(17) -0.037(2) 0.021(2)
C14A 0.063(2) 0.0299(19) 0.068(3) 0.0052(17) -0.042(2) -0.0052(18)

loop_
_atom_type_symbol
_atom_type_description
_atom_type_scat_dispersion_real
_atom_type_scat_dispersion_imag
_atom_type_scat_source
C C 0.0181 0.0091 'International Tables Vol C Tables 4.2.6.8 and 6.1.1.4'
H H 0.0000 0.0000 'International Tables Vol C Tables 4.2.6.8 and 6.1.1.4'
N N 0.0311 0.0180 'International Tables Vol C Tables 4.2.6.8 and 6.1.1.4'
S S 0.3331 0.5567 'International Tables Vol C Tables 4.2.6.8 and 6.1.1.4'

loop_
_geom_angle_atom_site_label_1
_geom_angle_atom_site_label_2
_geom_angle_atom_site_label_3
_geom_angle_site_symmetry_1
_geom_angle_site_symmetry_3
_geom_angle
_geom_angle_publ_flag
C17D N18D C19D . . 116.9(2) ?
C24B N11B C12B . . 117.5(2) ?
C2B N3B H3BA . . 120.0 ?
C2B N3B H3BB . . 120.0 ?
H3BA N3B H3BB . . 120.0 ?
C19B N18B C17B . . 117.5(2) ?
C2C N1C H1CA . . 120.0 ?
C2C N1C H1CB . . 120.0 ?
H1CA N1C H1CB . . 120.0 ?
C2B N1B H1BA . . 120.0 ?
C2B N1B H1BB . . 120.0 ?
H1BA N1B H1BB . . 120.0 ?
C12C N11C C24C . . 118.3(2) ?
C2A N3A H3AA . . 120.0 ?
C2A N3A H3AB . . 120.0 ?
H3AA N3A H3AB . . 120.0 ?
C12D N11D C24D . . 116.7(2) ?
C19A N18A C17A . . 117.4(3) ?
C2A N1A H1AA . . 120.0 ?
C2A N1A H1AB . . 120.0 ?
H1AA N1A H1AB . . 120.0 ?
C2C N3C H3CA . . 120.0 ?
C2C N3C H3CB . . 120.0 ?
H3CA N3C H3CB . . 120.0 ?
N18D C19D C20D . . 119.8(2) ?
N18D C19D C24D . . 121.0(3) ?
C20D C19D C24D . . 119.2(3) ?
C12A N11A C24A . . 117.1(3) ?
N11B C24B C23B . . 119.1(3) ?
N11B C24B C19B . . 121.4(3) ?
C23B C24B C19B . . 119.5(3) ?
N3B C2B N1B . . 117.8(3) ?
N3B C2B S2B . . 121.6(2) ?
N1B C2B S2B . . 120.6(2) ?
N11B C12B C13B . . 119.8(2) ?
N11B C12B C17B . . 121.3(2) ?
C13B C12B C17B . . 118.9(2) ?
N18D C17D C16D . . 119.4(3) ?
N18D C17D C12D . . 121.8(3) ?
C16D C17D C12D . . 118.8(3) ?
N11D C12D C13D . . 118.6(3) ?
N11D C12D C17D . . 121.8(3) ?
C13D C12D C17D . . 119.6(3) ?
N11C C24C C23C . . 120.4(3) ?
N11C C24C C12C . 3_666 121.0(3) ?
C23C C24C C12C . 3_666 118.6(3) ?
N18B C19B C20B . . 120.1(3) ?
N18B C19B C24B . . 121.2(2) ?
C20B C19B C24B . . 118.7(3) ?
N18B C17B C16B . . 120.0(3) ?
N18B C17B C12B . . 121.1(3) ?
C16B C17B C12B . . 118.9(2) ?
C14B C13B C12B . . 120.3(3) ?
C14B C13B H13B . . 119.8 ?
C12B C13B H13B . . 119.8 ?
N11D C24D C23D . . 118.8(3) ?
N11D C24D C19D . . 121.8(3) ?
C23D C24D C19D . . 119.4(3) ?
N11C C12C C13C . . 120.4(3) ?
N11C C12C C24C . 3_666 120.7(3) ?
C13C C12C C24C . 3_666 118.9(3) ?
C22D C23D C24D . . 119.7(3) ?
C22D C23D H23D . . 120.2 ?
C24D C23D H23D . . 120.2 ?
C21D C20D C19D . . 119.6(3) ?
C21D C20D H20D . . 120.2 ?
C19D C20D H20D . . 120.2 ?
N3A C2A N1A . . 118.1(3) ?
N3A C2A S2A . . 121.3(2) ?
N1A C2A S2A . . 120.7(2) ?
C23C C22C C14C . 3_666 120.7(3) ?
C23C C22C H22C . . 119.6 ?
C14C C22C H22C 3_666 . 119.6 ?
C22C C23C C24C . . 120.5(3) ?
C22C C23C H23C . . 119.7 ?
C24C C23C H23C . . 119.7 ?
C15B C16B C17B . . 120.5(3) ?
C15B C16B H16B . . 119.8 ?
C17B C16B H16B . . 119.8 ?
C21B C20B C19B . . 120.1(3) ?
C21B C20B H20B . . 120.0 ?
C19B C20B H20B . . 120.0 ?
C13C C14C C22C . 3_666 120.3(3) ?
C13C C14C H14C . . 119.8 ?
C22C C14C H14C 3_666 . 119.8 ?
C14C C13C C12C . . 120.9(3) ?
C14C C13C H13C . . 119.5 ?
C12C C13C H13C . . 119.5 ?
C22B C23B C24B . . 119.6(3) ?
C22B C23B H23B . . 120.2 ?
C24B C23B H23B . . 120.2 ?
N3C C2C N1C . . 117.7(3) ?
N3C C2C S2C . . 121.6(2) ?
N1C C2C S2C . . 120.7(2) ?
N18A C17A C16A . . 120.1(3) ?
N18A C17A C12A . . 120.6(3) ?
C16A C17A C12A . . 119.3(3) ?
C20D C21D C22D . . 121.2(3) ?
C20D C21D H21D . . 119.4 ?
C22D C21D H21D . . 119.4 ?
C16B C15B C14B . . 120.6(3) ?
C16B C15B H15B . . 119.7 ?
C14B C15B H15B . . 119.7 ?
C15D C16D C17D . . 119.6(3) ?
C15D C16D H16D . . 120.2 ?
C17D C16D H16D . . 120.2 ?
C13B C14B C15B . . 120.8(3) ?
C13B C14B H14B . . 119.6 ?
C15B C14B H14B . . 119.6 ?
C23D C22D C21D . . 121.0(3) ?
C23D C22D H22D . . 119.5 ?
C21D C22D H22D . . 119.5 ?
C23B C22B C21B . . 121.0(3) ?
C23B C22B H22B . . 119.5 ?
C21B C22B H22B . . 119.5 ?
N11A C24A C23A . . 119.3(3) ?
N11A C24A C19A . . 121.6(3) ?
C23A C24A C19A . . 119.1(4) ?
C15A C16A C17A . . 120.1(3) ?
C15A C16A H16A . . 119.9 ?
C17A C16A H16A . . 119.9 ?
N18A C19A C20A . . 119.8(3) ?
N18A C19A C24A . . 121.3(4) ?
C20A C19A C24A . . 118.9(3) ?
N11A C12A C13A . . 119.4(3) ?
N11A C12A C17A . . 121.9(4) ?
C13A C12A C17A . . 118.7(4) ?
C20B C21B C22B . . 121.2(3) ?
C20B C21B H21B . . 119.4 ?
C22B C21B H21B . . 119.4 ?
C21A C20A C19A . . 120.1(3) ?
C21A C20A H20A . . 119.9 ?
C19A C20A H20A . . 119.9 ?
C14D C13D C12D . . 119.8(3) ?
C14D C13D H13D . . 120.1 ?
C12D C13D H13D . . 120.1 ?
C13D C14D C15D . . 121.1(3) ?
C13D C14D H14D . . 119.5 ?
C15D C14D H14D . . 119.5 ?
C16D C15D C14D . . 121.1(4) ?
C16D C15D H15D . . 119.4 ?
C14D C15D H15D . . 119.4 ?
C16A C15A C14A . . 120.8(4) ?
C16A C15A H15A . . 119.6 ?
C14A C15A H15A . . 119.6 ?
C14A C13A C12A . . 120.4(3) ?
C14A C13A H13A . . 119.8 ?
C12A C13A H13A . . 119.8 ?
C22A C23A C24A . . 119.9(3) ?
C22A C23A H23A . . 120.0 ?
C24A C23A H23A . . 120.0 ?
C20A C21A C22A . . 120.8(4) ?
C20A C21A H21A . . 119.6 ?
C22A C21A H21A . . 119.6 ?
C23A C22A C21A . . 121.2(4) ?
C23A C22A H22A . . 119.4 ?
C21A C22A H22A . . 119.4 ?
C13A C14A C15A . . 120.7(4) ?
C13A C14A H14A . . 119.7 ?
C15A C14A H14A . . 119.7 ?

loop_
_geom_bond_atom_site_label_1
_geom_bond_atom_site_label_2
_geom_bond_site_symmetry_2
_geom_bond_distance
_geom_bond_publ_flag
S2B C2B . 1.709(3) ?
S2C C2C . 1.709(3) ?
S2A C2A . 1.715(3) ?
N18D C17D . 1.342(4) ?
N18D C19D . 1.345(4) ?
N11B C24B . 1.343(4) ?
N11B C12B . 1.343(4) ?
N3B C2B . 1.322(4) ?
N3B H3BA . 0.8800 ?
N3B H3BB . 0.8800 ?
N18B C19B . 1.344(4) ?
N18B C17B . 1.346(4) ?
N1C C2C . 1.338(4) ?
N1C H1CA . 0.8800 ?
N1C H1CB . 0.8800 ?
N1B C2B . 1.337(4) ?
N1B H1BA . 0.8800 ?
N1B H1BB . 0.8800 ?
N11C C12C . 1.342(4) ?
N11C C24C . 1.347(4) ?
N3A C2A . 1.323(4) ?
N3A H3AA . 0.8800 ?
N3A H3AB . 0.8800 ?
N11D C12D . 1.335(4) ?
N11D C24D . 1.347(4) ?
N18A C19A . 1.339(5) ?
N18A C17A . 1.343(5) ?
N1A C2A . 1.325(4) ?
N1A H1AA . 0.8800 ?
N1A H1AB . 0.8800 ?
N3C C2C . 1.325(4) ?
N3C H3CA . 0.8800 ?
N3C H3CB . 0.8800 ?
C19D C20D . 1.419(4) ?
C19D C24D . 1.436(4) ?
N11A C12A . 1.331(5) ?
N11A C24A . 1.335(5) ?
C24B C23B . 1.422(4) ?
C24B C19B . 1.440(4) ?
C12B C13B . 1.424(4) ?
C12B C17B . 1.442(4) ?
C17D C16D . 1.422(4) ?
C17D C12D . 1.429(4) ?
C12D C13D . 1.428(4) ?
C24C C23C . 1.425(4) ?
C24C C12C 3_666 1.447(4) ?
C19B C20B . 1.423(4) ?
C17B C16B . 1.424(4) ?
C13B C14B . 1.360(4) ?
C13B H13B . 0.9500 ?
C24D C23D . 1.416(4) ?
C12C C13C . 1.424(4) ?
C23D C22D . 1.355(5) ?
C23D H23D . 0.9500 ?
C20D C21D . 1.356(4) ?
C20D H20D . 0.9500 ?
C22C C23C . 1.365(4) ?
C22C C14C 3_666 1.436(4) ?
C22C H22C . 0.9500 ?
C23C H23C . 0.9500 ?
C16B C15B . 1.361(4) ?
C16B H16B . 0.9500 ?
C20B C21B . 1.362(5) ?
C20B H20B . 0.9500 ?
C14C C13C . 1.355(4) ?
C14C H14C . 0.9500 ?
C13C H13C . 0.9500 ?
C23B C22B . 1.368(5) ?
C23B H23B . 0.9500 ?
C17A C16A . 1.404(5) ?
C17A C12A . 1.445(4) ?
C21D C22D . 1.422(5) ?
C21D H21D . 0.9500 ?
C15B C14B . 1.429(4) ?
C15B H15B . 0.9500 ?
C16D C15D . 1.369(5) ?
C16D H16D . 0.9500 ?
C14B H14B . 0.9500 ?
C22D H22D . 0.9500 ?
C22B C21B . 1.413(5) ?
C22B H22B . 0.9500 ?
C24A C23A . 1.416(6) ?
C24A C19A . 1.438(4) ?
C16A C15A . 1.342(6) ?
C16A H16A . 0.9500 ?
C19A C20A . 1.414(5) ?
C12A C13A . 1.406(6) ?
C21B H21B . 0.9500 ?
C20A C21A . 1.343(5) ?
C20A H20A . 0.9500 ?
C13D C14D . 1.347(6) ?
C13D H13D . 0.9500 ?
C14D C15D . 1.416(6) ?
C14D H14D . 0.9500 ?
C15D H15D . 0.9500 ?
C15A C14A . 1.436(5) ?
C15A H15A . 0.9500 ?
C13A C14A . 1.342(6) ?
C13A H13A . 0.9500 ?
C23A C22A . 1.339(6) ?
C23A H23A . 0.9500 ?
C21A C22A . 1.428(5) ?
C21A H21A . 0.9500 ?
C22A H22A . 0.9500 ?
C14A H14A . 0.9500 ?

loop_
_geom_hbond_atom_site_label_D
_geom_hbond_atom_site_label_H
_geom_hbond_atom_site_label_A
_geom_hbond_site_symmetry_A
_geom_hbond_distance_DH
_geom_hbond_distance_HA
_geom_hbond_distance_DA
_geom_hbond_angle_DHA
_geom_hbond_publ_flag
N3B H3BA N18D . 0.88 2.14 3.016(3) 171.1 yes
N3B H3BB S2C 1_545 0.88 2.47 3.346(2) 172.6 yes
N1C H1CA N11D . 0.88 2.58 3.118(3) 120.1 yes
N1C H1CA N18A . 0.88 2.50 3.286(3) 148.8 yes
N1C H1CB S2B 1_565 0.88 2.52 3.385(2) 168.5 yes
N1B H1BA N11B . 0.88 2.34 3.030(3) 134.9 yes
N1B H1BB S2A 1_545 0.88 2.54 3.398(3) 164.7 yes
N3A H3AA N18B . 0.88 2.08 2.951(3) 171.3 yes
N3A H3AB S2B 1_565 0.88 2.50 3.362(3) 165.7 yes
N1A H1AA N11C . 0.88 2.18 2.989(3) 153.3 yes
N1A H1AB S2A 3_676 0.88 2.52 3.369(3) 162.0 yes
N3C H3CA N18A . 0.88 2.30 3.138(4) 158.0 yes
N3C H3CB S2C 3_576 0.88 2.46 3.336(3) 174.5 yes

loop_
_geom_torsion_atom_site_label_1
_geom_torsion_atom_site_label_2
_geom_torsion_atom_site_label_3
_geom_torsion_atom_site_label_4
_geom_torsion_site_symmetry_1
_geom_torsion_site_symmetry_2
_geom_torsion_site_symmetry_3
_geom_torsion_site_symmetry_4
_geom_torsion
_geom_torsion_publ_flag
C17D N18D C19D C20D . . . . -179.3(2) ?
C17D N18D C19D C24D . . . . 0.3(4) ?
C12B N11B C24B C23B . . . . 179.8(3) ?
C12B N11B C24B C19B . . . . 0.5(4) ?
C24B N11B C12B C13B . . . . -179.9(3) ?
C24B N11B C12B C17B . . . . -0.7(4) ?
C19D N18D C17D C16D . . . . 179.7(2) ?
C19D N18D C17D C12D . . . . -0.1(4) ?
C24D N11D C12D C13D . . . . -179.3(2) ?
C24D N11D C12D C17D . . . . -0.5(4) ?
N18D C17D C12D N11D . . . . 0.2(4) ?
C16D C17D C12D N11D . . . . -179.6(3) ?
N18D C17D C12D C13D . . . . 179.1(3) ?
C16D C17D C12D C13D . . . . -0.7(4) ?
C12C N11C C24C C23C . . . . -179.2(3) ?
C12C N11C C24C C12C . . . 3_666 1.0(5) ?
C17B N18B C19B C20B . . . . -179.0(3) ?
C17B N18B C19B C24B . . . . 0.6(4) ?
N11B C24B C19B N18B . . . . -0.5(4) ?
C23B C24B C19B N18B . . . . -179.8(3) ?
N11B C24B C19B C20B . . . . 179.1(3) ?
C23B C24B C19B C20B . . . . -0.2(4) ?
C19B N18B C17B C16B . . . . 179.7(3) ?
C19B N18B C17B C12B . . . . -0.8(4) ?
N11B C12B C17B N18B . . . . 0.9(4) ?
C13B C12B C17B N18B . . . . -179.9(3) ?
N11B C12B C17B C16B . . . . -179.6(3) ?
C13B C12B C17B C16B . . . . -0.5(4) ?
N11B C12B C13B C14B . . . . 179.1(3) ?
C17B C12B C13B C14B . . . . 0.0(5) ?
C12D N11D C24D C23D . . . . 179.3(3) ?
C12D N11D C24D C19D . . . . 0.6(4) ?
N18D C19D C24D N11D . . . . -0.6(4) ?
C20D C19D C24D N11D . . . . 179.0(3) ?
N18D C19D C24D C23D . . . . -179.2(3) ?
C20D C19D C24D C23D . . . . 0.3(4) ?
C24C N11C C12C C13C . . . . 179.6(3) ?
C24C N11C C12C C24C . . . 3_666 -1.0(5) ?
N11D C24D C23D C22D . . . . -178.2(3) ?
C19D C24D C23D C22D . . . . 0.4(4) ?
N18D C19D C20D C21D . . . . 178.8(3) ?
C24D C19D C20D C21D . . . . -0.7(4) ?
C14C C22C C23C C24C 3_666 . . . -0.3(5) ?
N11C C24C C23C C22C . . . . -179.1(3) ?
C12C C24C C23C C22C 3_666 . . . 0.7(5) ?
N18B C17B C16B C15B . . . . -179.5(3) ?
C12B C17B C16B C15B . . . . 1.0(5) ?
N18B C19B C20B C21B . . . . 179.4(3) ?
C24B C19B C20B C21B . . . . -0.2(4) ?
C22C C14C C13C C12C 3_666 . . . -1.1(5) ?
N11C C12C C13C C14C . . . . -180.0(3) ?
C24C C12C C13C C14C 3_666 . . . 0.7(5) ?
N11B C24B C23B C22B . . . . -179.1(3) ?
C19B C24B C23B C22B . . . . 0.3(4) ?
C19A N18A C17A C16A . . . . 179.0(3) ?
C19A N18A C17A C12A . . . . -0.2(4) ?
C19D C20D C21D C22D . . . . 0.3(5) ?
C17B C16B C15B C14B . . . . -1.0(5) ?
N18D C17D C16D C15D . . . . -179.3(3) ?
C12D C17D C16D C15D . . . . 0.5(4) ?
C12B C13B C14B C15B . . . . 0.1(5) ?
C16B C15B C14B C13B . . . . 0.5(5) ?
C24D C23D C22D C21D . . . . -0.9(5) ?
C20D C21D C22D C23D . . . . 0.5(5) ?
C24B C23B C22B C21B . . . . 0.1(5) ?
C12A N11A C24A C23A . . . . 179.9(3) ?
C12A N11A C24A C19A . . . . 0.5(4) ?
N18A C17A C16A C15A . . . . -179.0(3) ?
C12A C17A C16A C15A . . . . 0.3(4) ?
C17A N18A C19A C20A . . . . 179.9(3) ?
C17A N18A C19A C24A . . . . 0.3(4) ?
N11A C24A C19A N18A . . . . -0.4(4) ?
C23A C24A C19A N18A . . . . -179.8(3) ?
N11A C24A C19A C20A . . . . 180.0(3) ?
C23A C24A C19A C20A . . . . 0.6(4) ?
C24A N11A C12A C13A . . . . -179.4(3) ?
C24A N11A C12A C17A . . . . -0.4(4) ?
N18A C17A C12A N11A . . . . 0.3(4) ?
C16A C17A C12A N11A . . . . -178.9(3) ?
N18A C17A C12A C13A . . . . 179.3(3) ?
C16A C17A C12A C13A . . . . 0.0(4) ?
C19B C20B C21B C22B . . . . 0.6(5) ?
C23B C22B C21B C20B . . . . -0.5(5) ?
N18A C19A C20A C21A . . . . -179.7(3) ?
C24A C19A C20A C21A . . . . -0.1(4) ?
N11D C12D C13D C14D . . . . 179.4(3) ?
C17D C12D C13D C14D . . . . 0.5(4) ?
C12D C13D C14D C15D . . . . 0.0(5) ?
C17D C16D C15D C14D . . . . -0.1(5) ?
C13D C14D C15D C16D . . . . -0.2(5) ?
C17A C16A C15A C14A . . . . 0.0(5) ?
N11A C12A C13A C14A . . . . 178.3(3) ?
C17A C12A C13A C14A . . . . -0.7(5) ?
N11A C24A C23A C22A . . . . 179.5(3) ?
C19A C24A C23A C22A . . . . -1.1(5) ?
C19A C20A C21A C22A . . . . 0.0(5) ?
C24A C23A C22A C21A . . . . 1.0(5) ?
C20A C21A C22A C23A . . . . -0.5(5) ?
C12A C13A C14A C15A . . . . 0.9(5) ?
C16A C15A C14A C13A . . . . -0.6(5) ?

_cod_database_fobs_code 2312556
